data_7016227
loop_
_publ_author_name
'Ayinla, Rashidat O.'
'Schafer, Laurel L.'

_publ_section_title
;
 Intermolecular hydroamination of oxygen-substituted allenes. New
 routes for the synthesis of N,O-chelated zirconium and titanium amido
 complexes.
;
_journal_issue 30
_journal_name_full 'Dalton transactions (Cambridge, England : 2003)'
_journal_page_first 7769
_journal_page_last 7776
_journal_paper_doi 10.1039/c1dt10448a
_journal_volume 40
_journal_year 2011
_chemical_formula_moiety 'C18 H36 N4 O Ti'
_chemical_formula_sum 'C18 H36 N4 O Ti'
_chemical_formula_weight 372.41
_chemical_name_systematic
;
?
;
_space_group_IT_number 62
_symmetry_cell_setting orthorhombic
_symmetry_space_group_name_Hall '-P 2ac 2n'
_symmetry_space_group_name_H-M 'P n m a'
_atom_sites_solution_hydrogens geom
_atom_sites_solution_primary direct
_atom_sites_solution_secondary difmap
_audit_creation_method SHELXL-97
_cell_angle_alpha 90.00
_cell_angle_beta 90.00
_cell_angle_gamma 90.00
_cell_formula_units_Z 4
_cell_length_a 17.289(2)
_cell_length_b 13.0762(13)
_cell_length_c 9.6677(8)
_cell_measurement_temperature 173(2)
_cell_measurement_theta_max 22.633
_cell_measurement_theta_min 2.356
_cell_volume 2185.6(4)
_computing_structure_refinement 'SHELXL-97 (Sheldrick, 1997)'
_diffrn_ambient_temperature 173(2)
_diffrn_measured_fraction_theta_full 0.988
_diffrn_measured_fraction_theta_max 0.988
_diffrn_measurement_device_type 'Bruker X8 APEX II'
_diffrn_measurement_method 'area detector'
_diffrn_radiation_monochromator graphite
_diffrn_radiation_source 'fine-focus sealed tube'
_diffrn_radiation_type MoK\a
_diffrn_radiation_wavelength 0.71073
_diffrn_reflns_av_R_equivalents 0.0585
_diffrn_reflns_av_sigmaI/netI 0.0368
_diffrn_reflns_limit_h_max 20
_diffrn_reflns_limit_h_min -19
_diffrn_reflns_limit_k_max 15
_diffrn_reflns_limit_k_min -15
_diffrn_reflns_limit_l_max 11
_diffrn_reflns_limit_l_min -11
_diffrn_reflns_number 17022
_diffrn_reflns_theta_full 25.23
_diffrn_reflns_theta_max 25.23
_diffrn_reflns_theta_min 2.36
_exptl_absorpt_coefficient_mu 0.403
_exptl_absorpt_correction_T_max 0.923
_exptl_absorpt_correction_T_min 0.764
_exptl_absorpt_correction_type multi-scan
_exptl_crystal_colour red
_exptl_crystal_density_diffrn 1.132
_exptl_crystal_density_method 'not measured'
_exptl_crystal_description prism
_exptl_crystal_F_000 808
_exptl_crystal_size_max 0.2
_exptl_crystal_size_mid 0.2
_exptl_crystal_size_min 0.2
_refine_diff_density_max 0.284
_refine_diff_density_min -0.220
_refine_diff_density_rms 0.048
_refine_ls_extinction_method none
_refine_ls_goodness_of_fit_ref 1.046
_refine_ls_hydrogen_treatment constr
_refine_ls_matrix_type full
_refine_ls_number_parameters 136
_refine_ls_number_reflns 2046
_refine_ls_number_restraints 0
_refine_ls_restrained_S_all 1.046
_refine_ls_R_factor_all 0.0611
_refine_ls_R_factor_gt 0.0413
_refine_ls_shift/su_max 0.001
_refine_ls_shift/su_mean 0.000
_refine_ls_structure_factor_coef Fsqd
_refine_ls_weighting_details 'calc w=1/[\s^2^(Fo^2^)+(0.0521P)^2^+1.0032P] where P=(Fo^2^+2Fc^2^)/3'
_refine_ls_weighting_scheme calc
_refine_ls_wR_factor_gt 0.1033
_refine_ls_wR_factor_ref 0.1145
_reflns_number_gt 1534
_reflns_number_total 2046
_reflns_threshold_expression >2sigma(I)
_cod_data_source_file c1dt10448a.txt
_cod_data_source_block ls061_pnma
_cod_original_sg_symbol_H-M Pnma
_cod_database_code 7016227

loop_
_symmetry_equiv_pos_as_xyz
'x, y, z'
'-x+1/2, -y, z+1/2'
'x+1/2, -y+1/2, -z+1/2'
'-x, y+1/2, -z'
'-x, -y, -z'
'x-1/2, y, -z-1/2'
'-x-1/2, y-1/2, z-1/2'
'x, -y-1/2, z'

loop_
_atom_site_label
_atom_site_type_symbol
_atom_site_fract_x
_atom_site_fract_y
_atom_site_fract_z
_atom_site_U_iso_or_equiv
_atom_site_adp_type
_atom_site_occupancy
_atom_site_symmetry_multiplicity
_atom_site_calc_flag
_atom_site_refinement_flags
_atom_site_disorder_assembly
_atom_site_disorder_group
C1 C 0.8165(3) 0.2167(4) 0.7810(4) 0.0489(16) Uani 0.50 1 d P . .
H1 H 0.8166 0.1402 0.7812 0.059 Uiso 0.50 1 calc PR . .
C2 C 0.8917(3) 0.2500 0.8378(4) 0.0927(19) Uani 1 2 d S . .
H2A H 0.9336 0.2154 0.7883 0.139 Uiso 0.50 1 calc PR . .
H2B H 0.8943 0.2326 0.9363 0.139 Uiso 0.50 1 calc PR . .
H2C H 0.8970 0.3241 0.8265 0.139 Uiso 0.50 1 calc PR . .
C3 C 0.7497(2) 0.2500 0.8652(3) 0.0519(10) Uani 1 2 d S . .
H3A H 0.7499 0.2144 0.9556 0.062 Uiso 0.50 1 calc PR . .
H3B H 0.7523 0.3246 0.8820 0.062 Uiso 0.50 1 calc PR . .
C4 C 0.6112(2) 0.2500 0.8634(4) 0.0666(13) Uani 1 2 d S . .
H4A H 0.6101 0.2136 0.9520 0.100 Uiso 0.50 1 calc PR . .
H4B H 0.5666 0.2293 0.8075 0.100 Uiso 0.50 1 calc PR . .
H4C H 0.6090 0.3238 0.8803 0.100 Uiso 0.50 1 calc PR . .
C5 C 0.8652(2) 0.2500 0.5452(3) 0.0412(8) Uani 1 2 d S . .
C6 C 0.89683(17) 0.3424(2) 0.4988(3) 0.0587(8) Uani 1 1 d . . .
C7 C 0.95930(18) 0.3407(3) 0.4073(3) 0.0772(11) Uani 1 1 d . . .
H7 H 0.9810 0.4033 0.3760 0.093 Uiso 1 1 calc R . .
C8 C 0.9899(3) 0.2500 0.3617(4) 0.091(2) Uani 1 2 d S . .
H8 H 1.0321 0.2500 0.2988 0.110 Uiso 1 2 calc SR . .
C9 C 0.8641(2) 0.4440(2) 0.5456(3) 0.0760(10) Uani 1 1 d . . .
H9A H 0.8872 0.4992 0.4909 0.114 Uiso 1 1 calc R . .
H9B H 0.8760 0.4545 0.6436 0.114 Uiso 1 1 calc R . .
H9C H 0.8079 0.4441 0.5324 0.114 Uiso 1 1 calc R . .
C10 C 0.6453(2) 0.4639(2) 0.6426(3) 0.0793(11) Uani 1 1 d . . .
H10A H 0.6544 0.5229 0.5821 0.119 Uiso 1 1 calc R . .
H10B H 0.6903 0.4537 0.7026 0.119 Uiso 1 1 calc R . .
H10C H 0.5994 0.4764 0.6995 0.119 Uiso 1 1 calc R . .
C11 C 0.5695(2) 0.3919(3) 0.4659(5) 0.1142(18) Uani 1 1 d . . .
H11A H 0.5214 0.3979 0.5189 0.171 Uiso 1 1 calc R . .
H11B H 0.5653 0.3346 0.4010 0.171 Uiso 1 1 calc R . .
H11C H 0.5785 0.4553 0.4144 0.171 Uiso 1 1 calc R . .
C12 C 0.7327(2) 0.3393(2) 0.2844(3) 0.0705(10) Uani 1 1 d . . .
H12A H 0.7873 0.3388 0.2568 0.106 Uiso 1 1 calc R . .
H12B H 0.7220 0.4008 0.3390 0.106 Uiso 1 1 calc R . .
H12C H 0.7000 0.3390 0.2016 0.106 Uiso 1 1 calc R . .
N1 N 0.80004(16) 0.2500 0.6358(3) 0.0359(7) Uani 1 2 d S . .
N2 N 0.63333(13) 0.37398(14) 0.5595(2) 0.0447(5) Uani 1 1 d . . .
N3 N 0.71643(16) 0.2500 0.3661(3) 0.0341(6) Uani 1 2 d S . .
O1 O 0.68185(18) 0.2253(3) 0.7904(3) 0.0441(15) Uani 0.50 1 d P . .
Ti1 Ti 0.69332(3) 0.2500 0.56044(5) 0.0299(2) Uani 1 2 d S . .

loop_
_atom_site_aniso_label
_atom_site_aniso_U_11
_atom_site_aniso_U_22
_atom_site_aniso_U_33
_atom_site_aniso_U_23
_atom_site_aniso_U_13
_atom_site_aniso_U_12
C1 0.040(3) 0.077(5) 0.030(2) 0.005(2) -0.0044(19) 0.004(2)
C2 0.048(3) 0.193(6) 0.037(2) 0.000 -0.013(2) 0.000
C3 0.044(2) 0.083(3) 0.0283(18) 0.000 -0.0029(17) 0.000
C4 0.042(3) 0.114(4) 0.043(2) 0.000 0.0153(19) 0.000
C5 0.0279(19) 0.071(2) 0.0247(17) 0.000 -0.0034(14) 0.000
C6 0.0414(18) 0.094(2) 0.0411(15) 0.0151(15) -0.0054(13) -0.0081(16)
C7 0.0394(19) 0.142(4) 0.0503(18) 0.030(2) -0.0010(15) -0.017(2)
C8 0.036(3) 0.203(7) 0.035(2) 0.000 0.004(2) 0.000
C9 0.065(2) 0.072(2) 0.091(2) 0.0232(18) -0.0010(18) -0.0173(18)
C10 0.118(3) 0.0452(17) 0.074(2) -0.0235(15) -0.009(2) 0.0109(18)
C11 0.082(3) 0.066(2) 0.195(4) -0.059(3) -0.072(3) 0.037(2)
C12 0.120(3) 0.0514(17) 0.0400(16) 0.0046(12) 0.0116(17) -0.0241(18)
N1 0.0313(17) 0.0516(16) 0.0249(14) 0.000 0.0009(12) 0.000
N2 0.0441(13) 0.0367(11) 0.0532(13) -0.0153(9) -0.0024(10) 0.0049(9)
N3 0.0413(17) 0.0311(14) 0.0300(14) 0.000 0.0009(12) 0.000
O1 0.0357(17) 0.067(5) 0.0292(14) -0.0019(15) 0.0064(12) -0.0010(16)
Ti1 0.0314(4) 0.0320(3) 0.0262(3) 0.000 -0.0003(3) 0.000

loop_
_atom_type_symbol
_atom_type_description
_atom_type_scat_dispersion_real
_atom_type_scat_dispersion_imag
_atom_type_scat_source
C C 0.0033 0.0016 'International Tables Vol C Tables 4.2.6.8 and 6.1.1.4'
H H 0.0000 0.0000 'International Tables Vol C Tables 4.2.6.8 and 6.1.1.4'
N N 0.0061 0.0033 'International Tables Vol C Tables 4.2.6.8 and 6.1.1.4'
O O 0.0106 0.0060 'International Tables Vol C Tables 4.2.6.8 and 6.1.1.4'
Ti Ti 0.2776 0.4457 'International Tables Vol C Tables 4.2.6.8 and 6.1.1.4'

loop_
_geom_angle_atom_site_label_1
_geom_angle_atom_site_label_2
_geom_angle_atom_site_label_3
_geom_angle
_geom_angle_site_symmetry_1
_geom_angle_site_symmetry_3
_geom_angle_publ_flag
C2 C1 C3 113.3(4) . . ?
C2 C1 N1 115.5(4) . . ?
C3 C1 N1 106.4(3) . . ?
C2 C1 H1 107.1 . . ?
C3 C1 H1 107.1 . . ?
N1 C1 H1 107.1 . . ?
C1 C2 H2A 109.5 . . ?
C1 C2 H2B 109.5 . . ?
H2A C2 H2B 109.5 . . ?
C1 C2 H2C 109.5 . . ?
H2A C2 H2C 109.5 . . ?
H2B C2 H2C 109.5 . . ?
O1 C3 C1 107.4(3) . . ?
O1 C3 H3A 110.2 . . ?
C1 C3 H3A 110.2 . . ?
O1 C3 H3B 110.2 . . ?
C1 C3 H3B 110.2 . . ?
H3A C3 H3B 108.5 . . ?
O1 C4 H4A 109.5 . . ?
O1 C4 H4B 109.5 . . ?
H4A C4 H4B 109.5 . . ?
O1 C4 H4C 109.5 . . ?
H4A C4 H4C 109.5 . . ?
H4B C4 H4C 109.5 . . ?
C6 C5 C6 119.3(3) 8_565 . ?
C6 C5 N1 120.32(17) 8_565 . ?
C6 C5 N1 120.32(17) . . ?
C7 C6 C5 119.4(3) . . ?
C7 C6 C9 119.5(3) . . ?
C5 C6 C9 121.1(3) . . ?
C8 C7 C6 121.1(4) . . ?
C8 C7 H7 119.5 . . ?
C6 C7 H7 119.5 . . ?
C7 C8 C7 119.8(4) 8_565 . ?
C7 C8 H8 120.1 8_565 . ?
C7 C8 H8 120.1 . . ?
C6 C9 H9A 109.5 . . ?
C6 C9 H9B 109.5 . . ?
H9A C9 H9B 109.5 . . ?
C6 C9 H9C 109.5 . . ?
H9A C9 H9C 109.5 . . ?
H9B C9 H9C 109.5 . . ?
N2 C10 H10A 109.5 . . ?
N2 C10 H10B 109.5 . . ?
H10A C10 H10B 109.5 . . ?
N2 C10 H10C 109.5 . . ?
H10A C10 H10C 109.5 . . ?
H10B C10 H10C 109.5 . . ?
N2 C11 H11A 109.5 . . ?
N2 C11 H11B 109.5 . . ?
H11A C11 H11B 109.5 . . ?
N2 C11 H11C 109.5 . . ?
H11A C11 H11C 109.5 . . ?
H11B C11 H11C 109.5 . . ?
N3 C12 H12A 109.5 . . ?
N3 C12 H12B 109.5 . . ?
H12A C12 H12B 109.5 . . ?
N3 C12 H12C 109.5 . . ?
H12A C12 H12C 109.5 . . ?
H12B C12 H12C 109.5 . . ?
C5 N1 C1 115.1(3) . 8_565 ?
C5 N1 C1 115.1(3) . . ?
C1 N1 C1 33.8(4) 8_565 . ?
C5 N1 Ti1 120.6(2) . . ?
C1 N1 Ti1 121.4(2) 8_565 . ?
C1 N1 Ti1 121.4(2) . . ?
C10 N2 C11 109.1(2) . . ?
C10 N2 Ti1 127.4(2) . . ?
C11 N2 Ti1 123.42(17) . . ?
C12 N3 C12 108.6(3) 8_565 . ?
C12 N3 Ti1 125.33(14) 8_565 . ?
C12 N3 Ti1 125.33(14) . . ?
C3 O1 C4 113.6(3) . 8_565 ?
C3 O1 C4 113.6(3) . . ?
C4 O1 C4 0.00(17) 8_565 . ?
C3 O1 Ti1 113.4(2) . . ?
C4 O1 Ti1 121.5(2) 8_565 . ?
C4 O1 Ti1 121.5(2) . . ?
N3 Ti1 N2 96.17(8) . 8_565 ?
N3 Ti1 N2 96.17(8) . . ?
N2 Ti1 N2 114.78(13) 8_565 . ?
N3 Ti1 N1 99.53(12) . . ?
N2 Ti1 N1 120.20(7) 8_565 . ?
N2 Ti1 N1 120.20(7) . . ?
N3 Ti1 O1 169.27(11) . 8_565 ?
N2 Ti1 O1 94.47(11) 8_565 8_565 ?
N2 Ti1 O1 80.60(11) . 8_565 ?
N1 Ti1 O1 73.73(11) . 8_565 ?
N3 Ti1 O1 169.27(11) . . ?
N2 Ti1 O1 80.60(11) 8_565 . ?
N2 Ti1 O1 94.47(11) . . ?
N1 Ti1 O1 73.73(11) . . ?
O1 Ti1 O1 16.5(2) 8_565 . ?

loop_
_geom_bond_atom_site_label_1
_geom_bond_atom_site_label_2
_geom_bond_distance
_geom_bond_site_symmetry_2
_geom_bond_publ_flag
C1 C2 1.476(6) . ?
C1 C3 1.479(6) . ?
C1 N1 1.497(5) . ?
C1 H1 1.0000 . ?
C2 H2A 0.9800 . ?
C2 H2B 0.9800 . ?
C2 H2C 0.9800 . ?
C3 O1 1.416(4) . ?
C3 H3A 0.9900 . ?
C3 H3B 0.9900 . ?
C4 O1 1.448(5) . ?
C4 H4A 0.9800 . ?
C4 H4B 0.9800 . ?
C4 H4C 0.9800 . ?
C5 C6 1.400(3) 8_565 ?
C5 C6 1.400(3) . ?
C5 N1 1.427(4) . ?
C6 C7 1.397(4) . ?
C6 C9 1.513(4) . ?
C7 C8 1.371(4) . ?
C7 H7 0.9500 . ?
C8 C7 1.371(4) 8_565 ?
C8 H8 0.9500 . ?
C9 H9A 0.9800 . ?
C9 H9B 0.9800 . ?
C9 H9C 0.9800 . ?
C10 N2 1.439(3) . ?
C10 H10A 0.9800 . ?
C10 H10B 0.9800 . ?
C10 H10C 0.9800 . ?
C11 N2 1.446(4) . ?
C11 H11A 0.9800 . ?
C11 H11B 0.9800 . ?
C11 H11C 0.9800 . ?
C12 N3 1.437(3) . ?
C12 H12A 0.9800 . ?
C12 H12B 0.9800 . ?
C12 H12C 0.9800 . ?
N1 C1 1.497(5) 8_565 ?
N1 Ti1 1.984(3) . ?
N2 Ti1 1.925(2) . ?
N3 C12 1.437(3) 8_565 ?
N3 Ti1 1.921(3) . ?
O1 C4 1.448(4) 8_565 ?
O1 Ti1 2.255(3) . ?
Ti1 N2 1.925(2) 8_565 ?
Ti1 O1 2.255(3) 8_565 ?

loop_
_geom_torsion_atom_site_label_1
_geom_torsion_atom_site_label_2
_geom_torsion_atom_site_label_3
_geom_torsion_atom_site_label_4
_geom_torsion
_geom_torsion_site_symmetry_1
_geom_torsion_site_symmetry_2
_geom_torsion_site_symmetry_3
_geom_torsion_site_symmetry_4
_geom_torsion_publ_flag
C2 C1 C3 O1 172.3(3) . . . . ?
N1 C1 C3 O1 44.3(4) . . . . ?
C6 C5 C6 C7 -0.1(5) 8_565 . . . ?
N1 C5 C6 C7 -178.3(3) . . . . ?
C6 C5 C6 C9 179.6(2) 8_565 . . . ?
N1 C5 C6 C9 1.4(4) . . . . ?
C5 C6 C7 C8 0.3(5) . . . . ?
C9 C6 C7 C8 -179.3(3) . . . . ?
C6 C7 C8 C7 -0.5(7) . . . 8_565 ?
C6 C5 N1 C1 109.7(3) 8_565 . . 8_565 ?
C6 C5 N1 C1 -72.2(4) . . . 8_565 ?
C6 C5 N1 C1 72.2(4) 8_565 . . . ?
C6 C5 N1 C1 -109.7(3) . . . . ?
C6 C5 N1 Ti1 -89.1(3) 8_565 . . . ?
C6 C5 N1 Ti1 89.1(3) . . . . ?
C2 C1 N1 C5 37.3(4) . . . . ?
C3 C1 N1 C5 164.0(2) . . . . ?
C2 C1 N1 C1 -60.9(4) . . . 8_565 ?
C3 C1 N1 C1 65.8(3) . . . 8_565 ?
C2 C1 N1 Ti1 -161.6(2) . . . . ?
C3 C1 N1 Ti1 -34.9(4) . . . . ?
C1 C3 O1 C4 177.6(3) . . . 8_565 ?
C1 C3 O1 C4 177.6(3) . . . . ?
C1 C3 O1 Ti1 -38.2(3) . . . . ?
C12 N3 Ti1 N2 -37.5(3) 8_565 . . 8_565 ?
C12 N3 Ti1 N2 153.4(3) . . . 8_565 ?
C12 N3 Ti1 N2 -153.4(3) 8_565 . . . ?
C12 N3 Ti1 N2 37.5(3) . . . . ?
C12 N3 Ti1 N1 84.6(3) 8_565 . . . ?
C12 N3 Ti1 N1 -84.6(3) . . . . ?
C12 N3 Ti1 O1 134.8(5) 8_565 . . 8_565 ?
C12 N3 Ti1 O1 -34.3(8) . . . 8_565 ?
C12 N3 Ti1 O1 34.3(8) 8_565 . . . ?
C12 N3 Ti1 O1 -134.8(5) . . . . ?
C10 N2 Ti1 N3 -124.8(3) . . . . ?
C11 N2 Ti1 N3 51.9(3) . . . . ?
C10 N2 Ti1 N2 135.5(2) . . . 8_565 ?
C11 N2 Ti1 N2 -47.9(3) . . . 8_565 ?
C10 N2 Ti1 N1 -20.0(3) . . . . ?
C11 N2 Ti1 N1 156.7(3) . . . . ?
C10 N2 Ti1 O1 44.9(3) . . . 8_565 ?
C11 N2 Ti1 O1 -138.5(3) . . . 8_565 ?
C10 N2 Ti1 O1 53.8(3) . . . . ?
C11 N2 Ti1 O1 -129.6(3) . . . . ?
C5 N1 Ti1 N3 0.0 . . . . ?
C1 N1 Ti1 N3 160.1(2) 8_565 . . . ?
C1 N1 Ti1 N3 -160.1(2) . . . . ?
C5 N1 Ti1 N2 102.93(9) . . . 8_565 ?
C1 N1 Ti1 N2 -97.0(2) 8_565 . . 8_565 ?
C1 N1 Ti1 N2 -57.1(3) . . . 8_565 ?
C5 N1 Ti1 N2 -102.93(9) . . . . ?
C1 N1 Ti1 N2 57.1(3) 8_565 . . . ?
C1 N1 Ti1 N2 97.0(2) . . . . ?
C5 N1 Ti1 O1 -171.42(10) . . . 8_565 ?
C1 N1 Ti1 O1 -11.4(3) 8_565 . . 8_565 ?
C1 N1 Ti1 O1 28.5(3) . . . 8_565 ?
C5 N1 Ti1 O1 171.42(10) . . . . ?
C1 N1 Ti1 O1 -28.5(3) 8_565 . . . ?
C1 N1 Ti1 O1 11.4(3) . . . . ?
C3 O1 Ti1 N3 68.0(7) . . . . ?
C4 O1 Ti1 N3 -150.9(5) 8_565 . . . ?
C4 O1 Ti1 N3 -150.9(5) . . . . ?
C3 O1 Ti1 N2 141.3(2) . . . 8_565 ?
C4 O1 Ti1 N2 -77.7(3) 8_565 . . 8_565 ?
C4 O1 Ti1 N2 -77.7(3) . . . 8_565 ?
C3 O1 Ti1 N2 -104.3(2) . . . . ?
C4 O1 Ti1 N2 36.7(3) 8_565 . . . ?
C4 O1 Ti1 N2 36.7(3) . . . . ?
C3 O1 Ti1 N1 15.88(19) . . . . ?
C4 O1 Ti1 N1 156.9(3) 8_565 . . . ?
C4 O1 Ti1 N1 156.9(3) . . . . ?
C3 O1 Ti1 O1 -71.7(2) . . . 8_565 ?
C4 O1 Ti1 O1 69.3(3) 8_565 . . 8_565 ?
C4 O1 Ti1 O1 69.3(3) . . . 8_565 ?
